data_7237281
loop_
_publ_author_name
'Liu, Xiaoyuan'
'Rezaee, Ehsan'
'Shan, Haiquan'
'Xu, Jiaju'
'Zhang, Yin'
'Feng, Yaomiao'
'Dai, Junfeng'
'Chen, Zhi-Kuan'
'Huang, Wei'
'Xu, Zong-Xiang'

_publ_section_title
;
 Dopant-free hole transport materials based on alkyl-substituted
 indacenodithiophene for planar perovskite solar cells
;
_journal_issue 17
_journal_name_full 'Journal of Materials Chemistry C'
_journal_page_first 4706
_journal_paper_doi 10.1039/C8TC00385H
_journal_volume 6
_journal_year 2018
_chemical_formula_sum 'C3.28 H3.84 Cl0.16 N0.08 O0.16 S0.08'
_chemical_formula_weight 55.18
_space_group_crystal_system triclinic
_space_group_IT_number 2
_space_group_name_Hall '-P 1'
_space_group_name_H-M_alt 'P -1'
_atom_sites_solution_hydrogens geom
_audit_creation_method SHELXL-2014/7
_audit_update_record
;
2018-01-17 deposited with the CCDC.
2018-04-11 downloaded from the CCDC.
;
_cell_angle_alpha 103.656(2)
_cell_angle_beta 100.909(2)
_cell_angle_gamma 109.745(2)
_cell_formula_units_Z 25
_cell_length_a 11.8347(7)
_cell_length_b 11.8480(7)
_cell_length_c 15.4459(8)
_cell_measurement_reflns_used 9120
_cell_measurement_temperature 150(2)
_cell_measurement_theta_max 27.53
_cell_measurement_theta_min 2.50
_cell_volume 1893.20(19)
_computing_structure_refinement 'SHELXL-2014/7 (Sheldrick, 2014)'
_diffrn_ambient_temperature 150(2)
_diffrn_detector_area_resol_mean 7.9
_diffrn_measured_fraction_theta_full 0.999
_diffrn_measured_fraction_theta_max 0.995
_diffrn_measurement_device_type 'Bruker APEX-II CCD'
_diffrn_measurement_method '\f and \w scans'
_diffrn_radiation_type MoK\a
_diffrn_radiation_wavelength 0.71073
_diffrn_reflns_av_R_equivalents 0.0515
_diffrn_reflns_av_unetI/netI 0.0269
_diffrn_reflns_Laue_measured_fraction_full 0.999
_diffrn_reflns_Laue_measured_fraction_max 0.995
_diffrn_reflns_limit_h_max 14
_diffrn_reflns_limit_h_min -15
_diffrn_reflns_limit_k_max 15
_diffrn_reflns_limit_k_min -15
_diffrn_reflns_limit_l_max 20
_diffrn_reflns_limit_l_min -19
_diffrn_reflns_number 69289
_diffrn_reflns_point_group_measured_fraction_full 0.999
_diffrn_reflns_point_group_measured_fraction_max 0.995
_diffrn_reflns_theta_full 25.242
_diffrn_reflns_theta_max 27.565
_diffrn_reflns_theta_min 2.104
_diffrn_source 'microfocus sealed X-ray tube'
_exptl_absorpt_coefficient_mu 0.261
_exptl_crystal_density_diffrn 1.210
_exptl_crystal_description cuboid
_exptl_crystal_F_000 734
_refine_diff_density_max 0.372
_refine_diff_density_min -0.533
_refine_diff_density_rms 0.050
_refine_ls_extinction_method none
_refine_ls_goodness_of_fit_ref 1.039
_refine_ls_hydrogen_treatment constr
_refine_ls_matrix_type full
_refine_ls_number_parameters 438
_refine_ls_number_reflns 8737
_refine_ls_number_restraints 0
_refine_ls_restrained_S_all 1.039
_refine_ls_R_factor_all 0.0541
_refine_ls_R_factor_gt 0.0407
_refine_ls_shift/su_max 0.090
_refine_ls_shift/su_mean 0.002
_refine_ls_structure_factor_coef Fsqd
_refine_ls_weighting_details 'w=1/[\s^2^(Fo^2^)+(0.0469P)^2^+0.9170P] where P=(Fo^2^+2Fc^2^)/3'
_refine_ls_weighting_scheme calc
_refine_ls_wR_factor_gt 0.0978
_refine_ls_wR_factor_ref 0.1046
_reflns_Friedel_coverage 0.000
_reflns_number_gt 7147
_reflns_number_total 8737
_reflns_threshold_expression 'I > 2\s(I)'
_cod_data_source_file c8tc00385h2.cif
_cod_data_source_block shelx
_cod_database_code 7237281
_shelx_shelxl_version_number 2014/7
_shelx_space_group_comment
;
The symmetry employed for this shelxl refinement is uniquely defined
by the following loop, which should always be used as a source of
symmetry information in preference to the above space-group names.
They are only intended as comments.
;

loop_
_space_group_symop_operation_xyz
'x, y, z'
'-x, -y, -z'

loop_
_atom_site_label
_atom_site_type_symbol
_atom_site_fract_x
_atom_site_fract_y
_atom_site_fract_z
_atom_site_U_iso_or_equiv
_atom_site_adp_type
_atom_site_occupancy
_atom_site_site_symmetry_order
_atom_site_calc_flag
_atom_site_refinement_flags_posn
_atom_site_refinement_flags_adp
_atom_site_refinement_flags_occupancy
_atom_site_disorder_assembly
_atom_site_disorder_group
Cl1 Cl 0.70137(6) 0.18397(7) 1.64524(4) 0.06732(18) Uani 1 1 d . . . . .
Cl2 Cl 0.53260(7) 0.16372(6) 1.47408(5) 0.0746(2) Uani 1 1 d . . . . .
C41 C 0.5593(2) 0.1899(2) 1.59395(17) 0.0576(6) Uani 1 1 d . . . . .
H41A H 0.5604 0.2739 1.6243 0.069 Uiso 1 1 calc R U . . .
H41B H 0.4895 0.1248 1.6043 0.069 Uiso 1 1 calc R U . . .
S1 S 0.47324(3) 0.45922(3) 1.26649(2) 0.01701(8) Uani 1 1 d . . . . .
O1 O 0.04831(10) 0.63597(11) 1.85384(7) 0.0296(2) Uani 1 1 d . . . . .
O2 O 0.20840(12) -0.10821(11) 1.65596(9) 0.0378(3) Uani 1 1 d . . . . .
N1 N 0.20880(12) 0.34416(11) 1.60552(8) 0.0207(3) Uani 1 1 d . . . . .
C1 C 0.0951(2) 0.76960(18) 1.87391(14) 0.0431(5) Uani 1 1 d . . . . .
H1A H 0.0517 0.8046 1.9140 0.065 Uiso 1 1 calc R U . . .
H1B H 0.0803 0.7891 1.8156 0.065 Uiso 1 1 calc R U . . .
H1C H 0.1854 0.8073 1.9060 0.065 Uiso 1 1 calc R U . . .
C2 C 0.09178(13) 0.57038(14) 1.79197(9) 0.0211(3) Uani 1 1 d . . . . .
C3 C 0.18989(13) 0.62740(14) 1.75852(10) 0.0219(3) Uani 1 1 d . . . . .
H3 H 0.2304 0.7172 1.7771 0.026 Uiso 1 1 calc R U . . .
C4 C 0.22817(13) 0.55151(13) 1.69747(9) 0.0201(3) Uani 1 1 d . . . . .
H4 H 0.2962 0.5905 1.6756 0.024 Uiso 1 1 calc R U . . .
C5 C 0.16918(13) 0.42045(13) 1.66799(9) 0.0174(3) Uani 1 1 d . . . . .
C6 C 0.06949(13) 0.36448(14) 1.70132(9) 0.0207(3) Uani 1 1 d . . . . .
H6 H 0.0272 0.2748 1.6814 0.025 Uiso 1 1 calc R U . . .
C7 C 0.03239(13) 0.43930(14) 1.76321(10) 0.0218(3) Uani 1 1 d . . . . .
H7 H -0.0345 0.4004 1.7862 0.026 Uiso 1 1 calc R U . . .
C8 C 0.21079(13) 0.22897(13) 1.61753(9) 0.0188(3) Uani 1 1 d . . . . .
C9 C 0.16399(15) 0.12010(14) 1.54127(10) 0.0244(3) Uani 1 1 d . . . . .
H9 H 0.1312 0.1230 1.4811 0.029 Uiso 1 1 calc R U . . .
C10 C 0.16405(15) 0.00603(14) 1.55094(11) 0.0273(3) Uani 1 1 d . . . . .
H10 H 0.1334 -0.0674 1.4976 0.033 Uiso 1 1 calc R U . . .
C11 C 0.20894(14) 0.00051(14) 1.63862(11) 0.0256(3) Uani 1 1 d . . . . .
C12 C 0.25714(15) 0.11000(15) 1.71562(11) 0.0270(3) Uani 1 1 d . . . . .
H12 H 0.2888 0.1068 1.7759 0.032 Uiso 1 1 calc R U . . .
C13 C 0.25927(14) 0.22335(14) 1.70518(10) 0.0232(3) Uani 1 1 d . . . . .
H13 H 0.2940 0.2978 1.7581 0.028 Uiso 1 1 calc R U . . .
C14 C 0.1487(2) -0.22236(17) 1.57764(15) 0.0494(5) Uani 1 1 d . . . . .
H14A H 0.1475 -0.2947 1.5984 0.074 Uiso 1 1 calc R U . . .
H14B H 0.1954 -0.2164 1.5316 0.074 Uiso 1 1 calc R U . . .
H14C H 0.0624 -0.2341 1.5493 0.074 Uiso 1 1 calc R U . . .
C15 C 0.24361(13) 0.37943(13) 1.53000(9) 0.0175(3) Uani 1 1 d . . . . .
C16 C 0.33761(13) 0.35132(13) 1.49976(9) 0.0186(3) Uani 1 1 d . . . . .
H16 H 0.3814 0.3126 1.5323 0.022 Uiso 1 1 calc R U . . .
C17 C 0.36805(13) 0.37918(13) 1.42281(9) 0.0181(3) Uani 1 1 d . . . . .
H17 H 0.4316 0.3580 1.4028 0.022 Uiso 1 1 calc R U . . .
C18 C 0.30726(12) 0.43780(13) 1.37411(9) 0.0164(3) Uani 1 1 d . . . . .
C19 C 0.21580(13) 0.46998(13) 1.40676(9) 0.0199(3) Uani 1 1 d . . . . .
H19 H 0.1750 0.5125 1.3761 0.024 Uiso 1 1 calc R U . . .
C20 C 0.18394(13) 0.44079(14) 1.48300(10) 0.0206(3) Uani 1 1 d . . . . .
H20 H 0.1210 0.4627 1.5035 0.025 Uiso 1 1 calc R U . . .
C21 C 0.33523(12) 0.46226(12) 1.29013(9) 0.0154(3) Uani 1 1 d . . . . .
C22 C 0.26321(12) 0.48419(12) 1.22036(9) 0.0159(3) Uani 1 1 d . . . . .
H22 H 0.1852 0.4901 1.2208 0.019 Uiso 1 1 calc R U . . .
C23 C 0.31867(12) 0.49691(12) 1.14796(9) 0.0146(3) Uani 1 1 d . . . . .
C24 C 0.43115(12) 0.48464(12) 1.16258(9) 0.0149(3) Uani 1 1 d . . . . .
C25 C 0.48084(12) 0.49150(12) 1.08393(8) 0.0140(2) Uani 1 1 d . . . . .
C26 C 0.58907(12) 0.48197(12) 1.06597(9) 0.0150(3) Uani 1 1 d . . . . .
H26 H 0.6479 0.4700 1.1101 0.018 Uiso 1 1 calc R U . . .
C27 C 0.60768(12) 0.49064(12) 0.98134(9) 0.0141(2) Uani 1 1 d . . . . .
C28 C 0.71842(12) 0.48516(12) 0.94568(8) 0.0147(3) Uani 1 1 d . . . . .
C29 C 0.84352(12) 0.59240(13) 1.01036(9) 0.0176(3) Uani 1 1 d . . . . .
H29A H 0.8616 0.5773 1.0709 0.021 Uiso 1 1 calc R U . . .
H29B H 0.9113 0.5873 0.9827 0.021 Uiso 1 1 calc R U . . .
C30 C 0.84857(13) 0.72667(13) 1.02897(10) 0.0221(3) Uani 1 1 d . . . . .
H30A H 0.8410 0.7470 0.9701 0.026 Uiso 1 1 calc R U . . .
H30B H 0.7766 0.7312 1.0512 0.026 Uiso 1 1 calc R U . . .
C31 C 0.97057(14) 0.82434(14) 1.10143(10) 0.0260(3) Uani 1 1 d . . . . .
H31A H 0.9777 0.8030 1.1599 0.031 Uiso 1 1 calc R U . . .
H31B H 1.0421 0.8187 1.0789 0.031 Uiso 1 1 calc R U . . .
C32 C 0.98067(17) 0.95952(15) 1.12267(13) 0.0362(4) Uani 1 1 d . . . . .
H32A H 0.9127 0.9666 1.1494 0.043 Uiso 1 1 calc R U . . .
H32B H 0.9676 0.9790 1.0636 0.043 Uiso 1 1 calc R U . . .
C33 C 1.10676(18) 1.05806(17) 1.19037(14) 0.0441(5) Uani 1 1 d . . . . .
H33A H 1.1757 1.0361 1.1748 0.053 Uiso 0.37(2) 1 calc R U P A 1
H33B H 1.1196 1.1426 1.1844 0.053 Uiso 0.37(2) 1 calc R U P A 1
H33C H 1.1736 1.0580 1.1603 0.053 Uiso 0.63(2) 1 calc R U P A 2
H33D H 1.1045 1.1430 1.2023 0.053 Uiso 0.63(2) 1 calc R U P A 2
C35 C 0.72918(13) 0.35640(13) 0.93583(9) 0.0183(3) Uani 1 1 d . . . . .
H35A H 0.7971 0.3550 0.9073 0.022 Uiso 1 1 calc R U . . .
H35B H 0.7546 0.3508 0.9990 0.022 Uiso 1 1 calc R U . . .
C36 C 0.61017(14) 0.23934(14) 0.87810(11) 0.0244(3) Uani 1 1 d . . . . .
H36A H 0.5846 0.2429 0.8143 0.029 Uiso 1 1 calc R U . . .
H36B H 0.5416 0.2393 0.9062 0.029 Uiso 1 1 calc R U . . .
C37 C 0.62923(15) 0.11715(14) 0.87274(12) 0.0306(3) Uani 1 1 d . . . . .
H37A H 0.6967 0.1170 0.8434 0.037 Uiso 1 1 calc R U . . .
H37B H 0.6577 0.1157 0.9368 0.037 Uiso 1 1 calc R U . . .
C38 C 0.51185(17) -0.00239(16) 0.81800(15) 0.0437(5) Uani 1 1 d . . . . .
H38A H 0.4843 -0.0017 0.7536 0.052 Uiso 1 1 calc R U . . .
H38B H 0.4440 -0.0015 0.8467 0.052 Uiso 1 1 calc R U . . .
C39 C 0.53053(19) -0.12492(17) 0.81415(17) 0.0515(6) Uani 1 1 d . . . . .
H39A H 0.4578 -0.1969 0.7663 0.062 Uiso 0.67(2) 1 calc R U P B 1
H39B H 0.6065 -0.1200 0.7945 0.062 Uiso 0.67(2) 1 calc R U P B 1
H39C H 0.5881 -0.1328 0.7764 0.062 Uiso 0.33(2) 1 calc R U P B 2
H39D H 0.4488 -0.1980 0.7826 0.062 Uiso 0.33(2) 1 calc R U P B 2
C0AA C 1.1095(19) 1.0623(17) 1.2872(13) 0.068(2) Uani 0.37(2) 1 d . . P A 1
H0AA H 1.0409 1.0836 1.3023 0.102 Uiso 0.37(2) 1 calc R U P A 1
H0AB H 1.1900 1.1267 1.3300 0.102 Uiso 0.37(2) 1 calc R U P A 1
H0AC H 1.0994 0.9793 1.2934 0.102 Uiso 0.37(2) 1 calc R U P A 1
C0AB C 1.1410(12) 1.0362(10) 1.2834(7) 0.068(2) Uani 0.63(2) 1 d . . P A 2
H0AD H 1.0712 1.0262 1.3105 0.102 Uiso 0.63(2) 1 calc R U P A 2
H0AE H 1.2162 1.1090 1.3260 0.102 Uiso 0.63(2) 1 calc R U P A 2
H0AF H 1.1578 0.9593 1.2735 0.102 Uiso 0.63(2) 1 calc R U P A 2
C1AA C 0.5437(12) -0.1495(8) 0.9005(8) 0.0655(19) Uani 0.67(2) 1 d . . P B 1
H1AA H 0.6194 -0.0821 0.9471 0.098 Uiso 0.67(2) 1 calc R U P B 1
H1AB H 0.5506 -0.2312 0.8923 0.098 Uiso 0.67(2) 1 calc R U P B 1
H1AC H 0.4700 -0.1520 0.9215 0.098 Uiso 0.67(2) 1 calc R U P B 1
C1AB C 0.590(2) -0.1310(16) 0.9212(14) 0.0655(19) Uani 0.33(2) 1 d . . P B 2
H1AD H 0.6774 -0.0687 0.9482 0.098 Uiso 0.33(2) 1 calc R U P B 2
H1AE H 0.5875 -0.2161 0.9154 0.098 Uiso 0.33(2) 1 calc R U P B 2
H1AF H 0.5402 -0.1116 0.9618 0.098 Uiso 0.33(2) 1 calc R U P B 2

loop_
_atom_site_aniso_label
_atom_site_aniso_U_11
_atom_site_aniso_U_22
_atom_site_aniso_U_33
_atom_site_aniso_U_23
_atom_site_aniso_U_13
_atom_site_aniso_U_12
Cl1 0.0574(4) 0.0774(4) 0.0626(4) 0.0116(3) 0.0065(3) 0.0350(3)
Cl2 0.0821(5) 0.0646(4) 0.0695(4) 0.0078(3) -0.0019(3) 0.0429(4)
C41 0.0475(12) 0.0438(12) 0.0693(15) -0.0008(10) 0.0076(11) 0.0218(10)
S1 0.01753(16) 0.02566(18) 0.01271(15) 0.00978(13) 0.00619(12) 0.01108(13)
O1 0.0307(6) 0.0378(6) 0.0276(6) 0.0077(5) 0.0151(5) 0.0210(5)
O2 0.0466(7) 0.0218(6) 0.0420(7) 0.0157(5) 0.0010(6) 0.0130(5)
N1 0.0319(7) 0.0189(6) 0.0195(6) 0.0106(5) 0.0154(5) 0.0127(5)
C1 0.0589(12) 0.0405(10) 0.0436(10) 0.0093(8) 0.0258(9) 0.0333(10)
C2 0.0199(7) 0.0325(8) 0.0157(6) 0.0074(6) 0.0056(5) 0.0163(6)
C3 0.0212(7) 0.0216(7) 0.0221(7) 0.0052(6) 0.0055(6) 0.0095(6)
C4 0.0196(7) 0.0231(7) 0.0211(7) 0.0097(6) 0.0097(5) 0.0090(6)
C5 0.0202(7) 0.0219(7) 0.0138(6) 0.0079(5) 0.0064(5) 0.0103(6)
C6 0.0209(7) 0.0224(7) 0.0200(7) 0.0102(6) 0.0071(5) 0.0074(6)
C7 0.0188(7) 0.0318(8) 0.0206(7) 0.0139(6) 0.0094(5) 0.0115(6)
C8 0.0211(7) 0.0177(7) 0.0214(7) 0.0103(5) 0.0106(5) 0.0074(5)
C9 0.0320(8) 0.0218(7) 0.0190(7) 0.0090(6) 0.0053(6) 0.0099(6)
C10 0.0333(8) 0.0185(7) 0.0261(7) 0.0056(6) 0.0059(6) 0.0081(6)
C11 0.0243(7) 0.0212(7) 0.0342(8) 0.0149(6) 0.0075(6) 0.0090(6)
C12 0.0289(8) 0.0279(8) 0.0239(7) 0.0138(6) 0.0031(6) 0.0099(6)
C13 0.0270(7) 0.0215(7) 0.0193(7) 0.0071(6) 0.0059(6) 0.0078(6)
C14 0.0662(14) 0.0206(9) 0.0547(12) 0.0144(8) 0.0036(10) 0.0155(9)
C15 0.0220(7) 0.0156(6) 0.0144(6) 0.0057(5) 0.0081(5) 0.0050(5)
C16 0.0220(7) 0.0206(7) 0.0162(6) 0.0087(5) 0.0062(5) 0.0101(6)
C17 0.0191(6) 0.0207(7) 0.0166(6) 0.0066(5) 0.0074(5) 0.0089(5)
C18 0.0189(6) 0.0171(6) 0.0128(6) 0.0052(5) 0.0062(5) 0.0058(5)
C19 0.0236(7) 0.0231(7) 0.0193(6) 0.0112(6) 0.0086(6) 0.0128(6)
C20 0.0237(7) 0.0237(7) 0.0216(7) 0.0102(6) 0.0129(6) 0.0127(6)
C21 0.0167(6) 0.0162(6) 0.0139(6) 0.0046(5) 0.0063(5) 0.0064(5)
C22 0.0163(6) 0.0172(6) 0.0149(6) 0.0049(5) 0.0057(5) 0.0071(5)
C23 0.0164(6) 0.0144(6) 0.0124(6) 0.0041(5) 0.0036(5) 0.0059(5)
C24 0.0170(6) 0.0156(6) 0.0116(6) 0.0046(5) 0.0038(5) 0.0061(5)
C25 0.0164(6) 0.0134(6) 0.0114(6) 0.0043(5) 0.0036(5) 0.0053(5)
C26 0.0168(6) 0.0174(6) 0.0118(6) 0.0060(5) 0.0027(5) 0.0081(5)
C27 0.0148(6) 0.0140(6) 0.0132(6) 0.0044(5) 0.0037(5) 0.0057(5)
C28 0.0163(6) 0.0177(6) 0.0120(6) 0.0057(5) 0.0049(5) 0.0080(5)
C29 0.0161(6) 0.0207(7) 0.0151(6) 0.0061(5) 0.0027(5) 0.0070(5)
C30 0.0212(7) 0.0198(7) 0.0220(7) 0.0063(6) 0.0037(6) 0.0064(6)
C31 0.0258(8) 0.0226(7) 0.0225(7) 0.0040(6) 0.0019(6) 0.0063(6)
C32 0.0327(9) 0.0224(8) 0.0431(10) 0.0053(7) 0.0033(7) 0.0066(7)
C33 0.0366(10) 0.0247(9) 0.0526(11) 0.0019(8) 0.0048(9) 0.0023(7)
C35 0.0197(7) 0.0195(7) 0.0176(6) 0.0062(5) 0.0049(5) 0.0103(5)
C36 0.0225(7) 0.0202(7) 0.0280(7) 0.0047(6) 0.0040(6) 0.0096(6)
C37 0.0270(8) 0.0199(8) 0.0404(9) 0.0060(7) 0.0046(7) 0.0095(6)
C38 0.0295(9) 0.0220(8) 0.0657(13) 0.0000(8) 0.0064(9) 0.0076(7)
C39 0.0400(11) 0.0185(9) 0.0832(16) 0.0016(9) 0.0192(11) 0.0060(8)
C0AA 0.073(6) 0.050(4) 0.0372(15) -0.011(2) -0.009(3) 0.004(2)
C0AB 0.073(6) 0.050(4) 0.0372(15) -0.011(2) -0.009(3) 0.004(2)
C1AA 0.080(5) 0.025(2) 0.083(5) 0.017(3) 0.017(4) 0.015(4)
C1AB 0.080(5) 0.025(2) 0.083(5) 0.017(3) 0.017(4) 0.015(4)

loop_
_atom_type_symbol
_atom_type_description
_atom_type_scat_dispersion_real
_atom_type_scat_dispersion_imag
_atom_type_scat_source
C C 0.0033 0.0016 'International Tables Vol C Tables 4.2.6.8 and 6.1.1.4'
H H 0.0000 0.0000 'International Tables Vol C Tables 4.2.6.8 and 6.1.1.4'
N N 0.0061 0.0033 'International Tables Vol C Tables 4.2.6.8 and 6.1.1.4'
O O 0.0106 0.0060 'International Tables Vol C Tables 4.2.6.8 and 6.1.1.4'
S S 0.1246 0.1234 'International Tables Vol C Tables 4.2.6.8 and 6.1.1.4'
Cl Cl 0.1484 0.1585 'International Tables Vol C Tables 4.2.6.8 and 6.1.1.4'

loop_
_geom_angle_atom_site_label_1
_geom_angle_atom_site_label_2
_geom_angle_atom_site_label_3
_geom_angle
_geom_angle_site_symmetry_1
_geom_angle_site_symmetry_3
Cl1 C41 Cl2 111.90(13) . .
Cl1 C41 H41A 109.2 . .
Cl2 C41 H41A 109.2 . .
Cl1 C41 H41B 109.2 . .
Cl2 C41 H41B 109.2 . .
H41A C41 H41B 107.9 . .
C24 S1 C21 91.21(6) . .
C2 O1 C1 117.05(13) . .
C11 O2 C14 116.04(13) . .
C15 N1 C5 120.73(11) . .
C15 N1 C8 119.48(11) . .
C5 N1 C8 119.77(11) . .
O1 C1 H1A 109.5 . .
O1 C1 H1B 109.5 . .
H1A C1 H1B 109.5 . .
O1 C1 H1C 109.5 . .
H1A C1 H1C 109.5 . .
H1B C1 H1C 109.5 . .
O1 C2 C7 116.16(13) . .
O1 C2 C3 124.12(14) . .
C7 C2 C3 119.72(13) . .
C2 C3 C4 119.29(14) . .
C2 C3 H3 120.4 . .
C4 C3 H3 120.4 . .
C5 C4 C3 121.46(13) . .
C5 C4 H4 119.3 . .
C3 C4 H4 119.3 . .
C4 C5 C6 118.58(12) . .
C4 C5 N1 120.93(12) . .
C6 C5 N1 120.50(13) . .
C7 C6 C5 120.24(14) . .
C7 C6 H6 119.9 . .
C5 C6 H6 119.9 . .
C6 C7 C2 120.70(13) . .
C6 C7 H7 119.7 . .
C2 C7 H7 119.7 . .
C9 C8 C13 118.72(13) . .
C9 C8 N1 119.96(12) . .
C13 C8 N1 121.32(13) . .
C8 C9 C10 121.24(14) . .
C8 C9 H9 119.4 . .
C10 C9 H9 119.4 . .
C11 C10 C9 119.60(14) . .
C11 C10 H10 120.2 . .
C9 C10 H10 120.2 . .
O2 C11 C10 124.08(14) . .
O2 C11 C12 116.47(14) . .
C10 C11 C12 119.44(14) . .
C13 C12 C11 120.58(14) . .
C13 C12 H12 119.7 . .
C11 C12 H12 119.7 . .
C12 C13 C8 120.37(14) . .
C12 C13 H13 119.8 . .
C8 C13 H13 119.8 . .
O2 C14 H14A 109.5 . .
O2 C14 H14B 109.5 . .
H14A C14 H14B 109.5 . .
O2 C14 H14C 109.5 . .
H14A C14 H14C 109.5 . .
H14B C14 H14C 109.5 . .
C16 C15 C20 118.44(12) . .
C16 C15 N1 120.16(12) . .
C20 C15 N1 121.40(12) . .
C17 C16 C15 120.79(12) . .
C17 C16 H16 119.6 . .
C15 C16 H16 119.6 . .
C16 C17 C18 121.27(12) . .
C16 C17 H17 119.4 . .
C18 C17 H17 119.4 . .
C17 C18 C19 117.74(12) . .
C17 C18 C21 121.41(12) . .
C19 C18 C21 120.83(12) . .
C20 C19 C18 121.14(13) . .
C20 C19 H19 119.4 . .
C18 C19 H19 119.4 . .
C19 C20 C15 120.56(12) . .
C19 C20 H20 119.7 . .
C15 C20 H20 119.7 . .
C22 C21 C18 128.57(12) . .
C22 C21 S1 111.31(9) . .
C18 C21 S1 120.07(10) . .
C21 C22 C23 112.12(12) . .
C21 C22 H22 123.9 . .
C23 C22 H22 123.9 . .
C24 C23 C22 113.49(11) . .
C24 C23 C28 110.78(11) . 2_667
C22 C23 C28 135.65(12) . 2_667
C23 C24 C25 111.32(11) . .
C23 C24 S1 111.86(9) . .
C25 C24 S1 136.76(10) . .
C26 C25 C27 121.76(11) . 2_667
C26 C25 C24 132.35(12) . .
C27 C25 C24 105.88(11) 2_667 .
C27 C26 C25 117.61(11) . .
C27 C26 H26 121.2 . .
C25 C26 H26 121.2 . .
C26 C27 C25 120.63(12) . 2_667
C26 C27 C28 127.84(11) . .
C25 C27 C28 111.52(11) 2_667 .
C23 C28 C27 100.50(10) 2_667 .
C23 C28 C29 111.89(11) 2_667 .
C27 C28 C29 111.53(10) . .
C23 C28 C35 112.20(10) 2_667 .
C27 C28 C35 111.78(11) . .
C29 C28 C35 108.82(11) . .
C30 C29 C28 115.76(11) . .
C30 C29 H29A 108.3 . .
C28 C29 H29A 108.3 . .
C30 C29 H29B 108.3 . .
C28 C29 H29B 108.3 . .
H29A C29 H29B 107.4 . .
C31 C30 C29 111.67(12) . .
C31 C30 H30A 109.3 . .
C29 C30 H30A 109.3 . .
C31 C30 H30B 109.3 . .
C29 C30 H30B 109.3 . .
H30A C30 H30B 107.9 . .
C32 C31 C30 113.95(13) . .
C32 C31 H31A 108.8 . .
C30 C31 H31A 108.8 . .
C32 C31 H31B 108.8 . .
C30 C31 H31B 108.8 . .
H31A C31 H31B 107.7 . .
C31 C32 C33 113.79(15) . .
C31 C32 H32A 108.8 . .
C33 C32 H32A 108.8 . .
C31 C32 H32B 108.8 . .
C33 C32 H32B 108.8 . .
H32A C32 H32B 107.7 . .
C0AA C33 C32 110.2(8) . .
C0AB C33 C32 114.3(4) . .
C0AA C33 H33A 109.6 . .
C32 C33 H33A 109.6 . .
C0AA C33 H33B 109.6 . .
C32 C33 H33B 109.6 . .
H33A C33 H33B 108.1 . .
C0AB C33 H33C 108.7 . .
C32 C33 H33C 108.7 . .
C0AB C33 H33D 108.7 . .
C32 C33 H33D 108.7 . .
H33C C33 H33D 107.6 . .
C36 C35 C28 115.51(11) . .
C36 C35 H35A 108.4 . .
C28 C35 H35A 108.4 . .
C36 C35 H35B 108.4 . .
C28 C35 H35B 108.4 . .
H35A C35 H35B 107.5 . .
C35 C36 C37 111.85(12) . .
C35 C36 H36A 109.2 . .
C37 C36 H36A 109.2 . .
C35 C36 H36B 109.2 . .
C37 C36 H36B 109.2 . .
H36A C36 H36B 107.9 . .
C38 C37 C36 113.74(14) . .
C38 C37 H37A 108.8 . .
C36 C37 H37A 108.8 . .
C38 C37 H37B 108.8 . .
C36 C37 H37B 108.8 . .
H37A C37 H37B 107.7 . .
C37 C38 C39 113.67(16) . .
C37 C38 H38A 108.8 . .
C39 C38 H38A 108.8 . .
C37 C38 H38B 108.8 . .
C39 C38 H38B 108.8 . .
H38A C38 H38B 107.7 . .
C1AA C39 C38 113.7(4) . .
C38 C39 C1AB 113.1(7) . .
C1AA C39 H39A 108.9 . .
C38 C39 H39A 108.8 . .
C1AA C39 H39B 108.8 . .
C38 C39 H39B 108.8 . .
H39A C39 H39B 107.7 . .
C38 C39 H39C 109.0 . .
C1AB C39 H39C 109.0 . .
C38 C39 H39D 109.0 . .
C1AB C39 H39D 109.0 . .
H39C C39 H39D 107.8 . .
C33 C0AA H0AA 109.5 . .
C33 C0AA H0AB 109.5 . .
H0AA C0AA H0AB 109.5 . .
C33 C0AA H0AC 109.5 . .
H0AA C0AA H0AC 109.5 . .
H0AB C0AA H0AC 109.5 . .
C33 C0AB H0AD 109.5 . .
C33 C0AB H0AE 109.5 . .
H0AD C0AB H0AE 109.5 . .
C33 C0AB H0AF 109.5 . .
H0AD C0AB H0AF 109.5 . .
H0AE C0AB H0AF 109.5 . .
C39 C1AA H1AA 109.5 . .
C39 C1AA H1AB 109.5 . .
H1AA C1AA H1AB 109.5 . .
C39 C1AA H1AC 109.4 . .
H1AA C1AA H1AC 109.5 . .
H1AB C1AA H1AC 109.5 . .
C39 C1AB H1AD 109.5 . .
C39 C1AB H1AE 109.4 . .
H1AD C1AB H1AE 109.5 . .
C39 C1AB H1AF 109.5 . .
H1AD C1AB H1AF 109.5 . .
H1AE C1AB H1AF 109.5 . .

loop_
_geom_bond_atom_site_label_1
_geom_bond_atom_site_label_2
_geom_bond_distance
_geom_bond_site_symmetry_2
Cl1 C41 1.750(2) .
Cl2 C41 1.751(3) .
C41 H41A 0.9900 .
C41 H41B 0.9900 .
S1 C24 1.7151(13) .
S1 C21 1.7498(13) .
O1 C2 1.3738(16) .
O1 C1 1.421(2) .
O2 C11 1.3745(18) .
O2 C14 1.432(2) .
N1 C15 1.4146(16) .
N1 C5 1.4190(17) .
N1 C8 1.4273(17) .
C1 H1A 0.9800 .
C1 H1B 0.9800 .
C1 H1C 0.9800 .
C2 C7 1.386(2) .
C2 C3 1.390(2) .
C3 C4 1.3927(19) .
C3 H3 0.9500 .
C4 C5 1.385(2) .
C4 H4 0.9500 .
C5 C6 1.3996(19) .
C6 C7 1.384(2) .
C6 H6 0.9500 .
C7 H7 0.9500 .
C8 C9 1.382(2) .
C8 C13 1.3932(19) .
C9 C10 1.395(2) .
C9 H9 0.9500 .
C10 C11 1.383(2) .
C10 H10 0.9500 .
C11 C12 1.392(2) .
C12 C13 1.382(2) .
C12 H12 0.9500 .
C13 H13 0.9500 .
C14 H14A 0.9800 .
C14 H14B 0.9800 .
C14 H14C 0.9800 .
C15 C16 1.3929(19) .
C15 C20 1.3987(19) .
C16 C17 1.3850(18) .
C16 H16 0.9500 .
C17 C18 1.3947(19) .
C17 H17 0.9500 .
C18 C19 1.4021(18) .
C18 C21 1.4668(17) .
C19 C20 1.3858(18) .
C19 H19 0.9500 .
C20 H20 0.9500 .
C21 C22 1.3746(18) .
C22 C23 1.4123(17) .
C22 H22 0.9500 .
C23 C24 1.3698(18) .
C23 C28 1.5159(17) 2_667
C24 C25 1.4537(17) .
C25 C26 1.3955(18) .
C25 C27 1.4176(17) 2_667
C26 C27 1.3874(17) .
C26 H26 0.9500 .
C27 C25 1.4175(17) 2_667
C27 C28 1.5294(17) .
C28 C23 1.5158(17) 2_667
C28 C29 1.5408(18) .
C28 C35 1.5478(18) .
C29 C30 1.5265(19) .
C29 H29A 0.9900 .
C29 H29B 0.9900 .
C30 C31 1.525(2) .
C30 H30A 0.9900 .
C30 H30B 0.9900 .
C31 C32 1.515(2) .
C31 H31A 0.9900 .
C31 H31B 0.9900 .
C32 C33 1.529(2) .
C32 H32A 0.9900 .
C32 H32B 0.9900 .
C33 C0AA 1.48(2) .
C33 C0AB 1.524(11) .
C33 H33A 0.9900 .
C33 H33B 0.9900 .
C33 H33C 0.9900 .
C33 H33D 0.9900 .
C35 C36 1.524(2) .
C35 H35A 0.9900 .
C35 H35B 0.9900 .
C36 C37 1.525(2) .
C36 H36A 0.9900 .
C36 H36B 0.9900 .
C37 C38 1.520(2) .
C37 H37A 0.9900 .
C37 H37B 0.9900 .
C38 C39 1.530(3) .
C38 H38A 0.9900 .
C38 H38B 0.9900 .
C39 C1AA 1.422(11) .
C39 C1AB 1.70(2) .
C39 H39A 0.9900 .
C39 H39B 0.9900 .
C39 H39C 0.9900 .
C39 H39D 0.9900 .
C0AA H0AA 0.9800 .
C0AA H0AB 0.9800 .
C0AA H0AC 0.9800 .
C0AB H0AD 0.9800 .
C0AB H0AE 0.9800 .
C0AB H0AF 0.9800 .
C1AA H1AA 0.9800 .
C1AA H1AB 0.9800 .
C1AA H1AC 0.9800 .
C1AB H1AD 0.9800 .
C1AB H1AE 0.9800 .
C1AB H1AF 0.9800 .

loop_
_geom_torsion_atom_site_label_1
_geom_torsion_atom_site_label_2
_geom_torsion_atom_site_label_3
_geom_torsion_atom_site_label_4
_geom_torsion
_geom_torsion_site_symmetry_1
_geom_torsion_site_symmetry_4
C1 O1 C2 C7 -171.21(14) . .
C1 O1 C2 C3 9.3(2) . .
O1 C2 C3 C4 178.58(13) . .
C7 C2 C3 C4 -0.9(2) . .
C2 C3 C4 C5 1.2(2) . .
C3 C4 C5 C6 -0.4(2) . .
C3 C4 C5 N1 179.80(13) . .
C15 N1 C5 C4 -40.02(19) . .
C8 N1 C5 C4 141.48(14) . .
C15 N1 C5 C6 140.13(14) . .
C8 N1 C5 C6 -38.37(19) . .
C4 C5 C6 C7 -0.7(2) . .
N1 C5 C6 C7 179.11(13) . .
C5 C6 C7 C2 1.0(2) . .
O1 C2 C7 C6 -179.70(13) . .
C3 C2 C7 C6 -0.2(2) . .
C15 N1 C8 C9 -43.16(19) . .
C5 N1 C8 C9 135.36(14) . .
C15 N1 C8 C13 136.85(14) . .
C5 N1 C8 C13 -44.63(19) . .
C13 C8 C9 C10 0.4(2) . .
N1 C8 C9 C10 -179.63(14) . .
C8 C9 C10 C11 1.6(2) . .
C14 O2 C11 C10 -4.6(2) . .
C14 O2 C11 C12 174.72(16) . .
C9 C10 C11 O2 177.30(15) . .
C9 C10 C11 C12 -2.0(2) . .
O2 C11 C12 C13 -178.75(14) . .
C10 C11 C12 C13 0.6(2) . .
C11 C12 C13 C8 1.3(2) . .
C9 C8 C13 C12 -1.8(2) . .
N1 C8 C13 C12 178.21(13) . .
C5 N1 C15 C16 146.67(13) . .
C8 N1 C15 C16 -34.83(19) . .
C5 N1 C15 C20 -34.5(2) . .
C8 N1 C15 C20 144.05(14) . .
C20 C15 C16 C17 -2.4(2) . .
N1 C15 C16 C17 176.53(13) . .
C15 C16 C17 C18 1.0(2) . .
C16 C17 C18 C19 1.2(2) . .
C16 C17 C18 C21 -177.21(13) . .
C17 C18 C19 C20 -2.1(2) . .
C21 C18 C19 C20 176.38(13) . .
C18 C19 C20 C15 0.7(2) . .
C16 C15 C20 C19 1.5(2) . .
N1 C15 C20 C19 -177.35(13) . .
C17 C18 C21 C22 159.62(14) . .
C19 C18 C21 C22 -18.8(2) . .
C17 C18 C21 S1 -17.57(18) . .
C19 C18 C21 S1 164.04(11) . .
C24 S1 C21 C22 -0.97(11) . .
C24 S1 C21 C18 176.67(11) . .
C18 C21 C22 C23 -176.70(13) . .
S1 C21 C22 C23 0.69(15) . .
C21 C22 C23 C24 0.07(17) . .
C21 C22 C23 C28 176.42(14) . 2_667
C22 C23 C24 C25 176.85(11) . .
C28 C23 C24 C25 -0.42(15) 2_667 .
C22 C23 C24 S1 -0.82(15) . .
C28 C23 C24 S1 -178.09(9) 2_667 .
C21 S1 C24 C23 1.01(11) . .
C21 S1 C24 C25 -175.81(15) . .
C23 C24 C25 C26 -178.73(14) . .
S1 C24 C25 C26 -1.9(2) . .
C23 C24 C25 C27 0.19(15) . 2_667
S1 C24 C25 C27 177.03(12) . 2_667
C27 C25 C26 C27 0.0(2) 2_667 .
C24 C25 C26 C27 178.79(13) . .
C25 C26 C27 C25 0.0(2) . 2_667
C25 C26 C27 C28 179.04(12) . .
C26 C27 C28 C23 -178.78(13) . 2_667
C25 C27 C28 C23 0.34(14) 2_667 2_667
C26 C27 C28 C29 -60.05(17) . .
C25 C27 C28 C29 119.07(12) 2_667 .
C26 C27 C28 C35 62.02(17) . .
C25 C27 C28 C35 -118.85(12) 2_667 .
C23 C28 C29 C30 56.35(15) 2_667 .
C27 C28 C29 C30 -55.34(15) . .
C35 C28 C29 C30 -179.11(11) . .
C28 C29 C30 C31 173.97(11) . .
C29 C30 C31 C32 180.00(13) . .
C30 C31 C32 C33 -176.06(15) . .
C31 C32 C33 C0AA -79.2(8) . .
C31 C32 C33 C0AB -56.3(6) . .
C23 C28 C35 C36 -58.94(15) 2_667 .
C27 C28 C35 C36 53.08(15) . .
C29 C28 C35 C36 176.70(11) . .
C28 C35 C36 C37 -179.62(12) . .
C35 C36 C37 C38 178.41(15) . .
C36 C37 C38 C39 -178.98(16) . .
C37 C38 C39 C1AA 71.4(6) . .
C37 C38 C39 C1AB 53.5(8) . .
